data_1518060
loop_
_publ_author_name
'Sghyar, M.'
'Durand, J.'
'Miguel, A. H.'
(Cot,
L.'

_publ_section_title
;
 Nouveaus sulfites doubles Cu2(I)M(II)(SO3)2, 2H2O (M(II) = Mg2+, Mn2+,
 Fe2+, Co2+, Ni2+, Zn2+ ou Cd2+). Structure de Cu2Zn(So3)2, 2H2O
;
_journal_name_full 'Revue de Chimie Minerale'
_journal_page_first 701
_journal_page_last 709
_journal_volume 21
_journal_year 1984
_chemical_formula_sum 'Cu2 H4 O8 S2 Zn'
_chemical_formula_weight 388.66
_space_group_IT_number 14
_symmetry_cell_setting monoclinic
_symmetry_Int_Tables_number 14
_symmetry_space_group_name_Hall '-P 2yn'
_symmetry_space_group_name_H-M 'P 1 21/n 1'
_cell_angle_alpha 90
_cell_angle_beta 92.82(1)
_cell_angle_gamma 90
_cell_formula_units_Z 2
_cell_length_a 5.665(2)
_cell_length_b 7.810(3)
_cell_length_c 8.031(3)
_cell_volume 354.9(2)
_diffrn_ambient_temperature 293
_diffrn_radiation_probe x-ray
_diffrn_radiation_type MoK\a
_diffrn_radiation_wavelength 0.71069
_exptl_absorpt_coefficient_mu 9.888
_exptl_crystal_density_diffrn 3.637
_exptl_crystal_density_meas 3.61
_exptl_crystal_F_000 376
_refine_ls_number_reflns 559
_refine_ls_R_factor_gt 0.033
_cod_data_source_file RCM-1984-21-701-709.cif
_cod_data_source_block Cu2Zn
_cod_original_sg_symbol_H-M 'P 21/n'
_cod_original_formula_sum 'H4 Cu2 O8 S2 Zn'
_cod_database_code 1518060

loop_
_symmetry_equiv_pos_site_id
_symmetry_equiv_pos_as_xyz
1 x,y,z
2 1/2-x,1/2+y,1/2-z
3 -x,-y,-z
4 1/2+x,1/2-y,1/2+z

loop_
_atom_site_label
_atom_site_type_symbol
_atom_site_thermal_displace_type
_atom_site_fract_x
_atom_site_fract_y
_atom_site_fract_z
_atom_site_occupancy
_atom_site_U_iso_or_equiv
Zn Zn Uiso 0.00000 0.00000 0.00000 1.000 0.0127
Cu Cu Uiso 0.2556(2) 0.1221(2) 0.45640(10) 1.000 0.0127
S S Uiso 0.2641(3) 0.3659(3) 0.1371(2) 1.000 0.0127
O1 O Uiso 0.2757(9) 0.3617(8) 0.3266(7) 1.000 0.0127
O2 O Uiso 0.0493(10) 0.2573(8) 0.0880(7) 1.000 0.0127
O3 O Uiso 0.4735(10) 0.2669(8) 0.0789(7) 1.000 0.0127
O4 O Uiso 0.2711(10) 0.0122(9) 0.8411(7) 1.000 0.0127
H1 H Uiso 0.26(3) 0.99(3) 0.742(19) 1.000 0.0127
H2 H Uiso 0.31(2) 0.101(18) 0.910(16) 1.000 0.0127

loop_
_atom_type_symbol
_atom_type_description
_atom_type_scat_dispersion_real
_atom_type_scat_dispersion_imag
_atom_type_scat_source
Cu Cu 0.3201 1.2651 ' International Tables Vol C Tables 4.2.6.8 and 6.1.1.4'
H H 0.0000 0.0000 ' International Tables Vol C Tables 4.2.6.8 and 6.1.1.4'
O O 0.0106 0.0060 ' International Tables Vol C Tables 4.2.6.8 and 6.1.1.4'
S S 0.1246 0.1234 ' International Tables Vol C Tables 4.2.6.8 and 6.1.1.4'
Zn Zn 0.2839 1.4301 ' International Tables Vol C Tables 4.2.6.8 and 6.1.1.4'

loop_
_geom_angle_atom_site_label_1
_geom_angle_atom_site_label_2
_geom_angle_atom_site_label_3
_geom_angle
_geom_angle_site_symmetry_1
_geom_angle_site_symmetry_3
_geom_angle_publ_flag
O2 Zn O4 94.2(2) . 1_554 yes
O1 Zn O2 101.3(2) 2_545 . yes
O2 Zn O2 180.00 . 3_555 yes
O2 Zn O4 85.9(2) . 3_556 yes
O1 Zn O2 78.7(2) 4_454 . yes
O1 Zn O4 89.4(2) 2_545 1_554 yes
O2 Zn O4 85.9(2) 3_555 1_554 yes
O4 Zn O4 180.00 1_554 3_556 yes
O1 Zn O4 90.6(2) 4_454 1_554 yes
O1 Zn O2 78.7(2) 2_545 3_555 yes
O1 Zn O4 90.6(2) 2_545 3_556 yes
O1 Zn O1 180.00 2_545 4_454 yes
O2 Zn O4 94.2(2) 3_555 3_556 yes
O1 Zn O2 101.3(2) 4_454 3_555 yes
O1 Zn O4 89.4(2) 4_454 3_556 yes
O1 Zn H2 86(4) 4_454 3_556 no
O1 Zn H2 86(3) 2_545 1_554 no
O2 Zn H2 110(4) 3_555 1_554 no
O4 Zn H2 155(4) 3_556 1_554 no
O2 Zn H2 70(4) . 1_554 no
O2 Zn H2 110(4) . 3_556 no
O4 Zn H2 25(4) 1_554 1_554 no
O4 Zn H2 155(4) 1_554 3_556 no
O4 Zn H2 25(4) 3_556 3_556 no
O1 Zn H2 94(3) 4_454 1_554 no
O1 Zn H2 94(4) 2_545 3_556 no
H2 Zn H2 180.00 1_554 3_556 no
O2 Zn H2 70(4) 3_555 3_556 no
O1 Cu O2 78.4(2) . 4_555 yes
S Cu O3 121.47(18) 2_545 4_455 yes
O1 Cu O3 85.9(2) . 4_455 yes
S Cu O1 130.39(17) 2_545 . yes
O2 Cu O3 100.2(2) 4_555 4_455 yes
S Cu O2 127.58(18) 2_545 4_555 yes
Cu S O2 113.8(2) 2_555 . yes
O2 S O3 105.4(3) . . yes
O1 S O2 104.0(3) . . yes
O1 S O3 107.6(3) . . yes
Cu S O1 111.8(3) 2_555 . yes
Cu S O3 113.5(3) 2_555 . yes
Cu O1 S 120.3(4) . . yes
Zn O1 Cu 99.7(2) 2_555 . yes
Zn O1 S 129.6(3) 2_555 . yes
Cu O2 S 118.3(4) 4_454 . yes
Zn O2 Cu 99.4(2) . 4_454 yes
Zn O2 S 134.3(4) . . yes
Cu O3 S 124.1(4) 4_554 . yes
H1 O4 H2 140(19) 1_545 . no
Zn O4 H2 80(7) 1_556 . no
Zn O4 H1 125(12) 1_556 1_545 no

loop_
_geom_bond_atom_site_label_1
_geom_bond_atom_site_label_2
_geom_bond_distance
_geom_bond_site_symmetry_2
_geom_bond_publ_flag
Zn O2 2.144(6) . yes
Zn O4 2.047(6) 1_554 yes
Zn O1 2.132(6) 2_545 yes
Zn O2 2.144(6) 3_555 yes
Zn O4 2.047(6) 3_556 yes
Zn O1 2.132(6) 4_454 yes
Zn H2 2.09(12) 1_554 no
Zn H2 2.09(12) 3_556 no
Cu O3 2.104(6) 4_455 yes
Cu O2 2.145(6) 4_555 yes
Cu O1 2.148(6) . yes
Cu S 2.138(3) 2_545 yes
S O3 1.509(6) . yes
S O1 1.520(6) . yes
S O2 1.519(6) . yes
O4 H2 0.91(14) . no
O4 H1 0.81(15) 1_545 no

loop_
_geom_hbond_atom_site_label_D
_geom_hbond_atom_site_label_H
_geom_hbond_atom_site_label_A
_geom_hbond_distance_DH
_geom_hbond_distance_HA
_geom_hbond_distance_DA
_geom_hbond_angle_DHA
_geom_hbond_site_symmetry_A
_geom_hbond_publ_flag
O4 H2 O2 0.91(14) 2.43(12) 3.069(9) 127(9) 1_556 yes
O4 H2 O3 0.91(14) 2.06(13) 2.950(9) 166(10) 1_556 yes

loop_
_geom_torsion_atom_site_label_1
_geom_torsion_atom_site_label_2
_geom_torsion_atom_site_label_3
_geom_torsion_atom_site_label_4
_geom_torsion
_geom_torsion_site_symmetry_1
_geom_torsion_site_symmetry_3
_geom_torsion_site_symmetry_4
_geom_torsion_publ_flag
O4 Zn O2 S -42.0(5) 1_554 . . no
O1 Zn O2 S 48.2(5) 2_545 . . no
O4 Zn O2 S 138.0(5) 3_556 . . no
O1 Zn O2 S -131.8(5) 4_454 . . no
S Cu O1 S 3.3(4) 2_545 . . no
O3 Cu O1 S -125.4(4) 4_455 . . no
O2 Cu O1 S 133.3(4) 4_555 . . no
O1 Cu S O1 -2.9(3) . 2_545 2_545 no
O1 Cu S O2 114.6(3) . 2_545 2_545 no
O1 Cu S O3 -124.9(3) . 2_545 2_545 no
O1 Cu O3 S 147.7(4) . 4_455 4_455 no
O1 Cu O2 S -138.7(4) . 4_555 4_555 no
O2 S O1 Cu 49.6(4) . . . no
O2 S O1 Zn -173.0(4) . . 2_555 no
O3 S O1 Cu -61.9(4) . . . no
O3 S O1 Zn 75.5(5) . . 2_555 no
Cu S O1 Cu 172.8(2) 2_555 . . no
O1 S O2 Zn -101.6(5) . . . no
O1 S O2 Cu 116.6(4) . . 4_454 no
O3 S O2 Zn 11.6(6) . . . no
O3 S O2 Cu -130.3(4) . . 4_454 no
Cu S O2 Zn 136.6(4) 2_555 . . no
Cu S O2 Cu -5.3(4) 2_555 . 4_454 no
O1 S O3 Cu -113.2(4) . . 4_554 no
O2 S O3 Cu 136.3(4) . . 4_554 no
Cu S O3 Cu 11.1(4) 2_555 . 4_554 no
